data_1506180
loop_
_publ_author_name
'Sessions, E. Hampton'
'Jacobi, Peter A.'

_publ_section_title
;
 Studies on the synthesis of furanosteroids. I. Viridin models.
;
_journal_issue 18
_journal_name_full 'Organic letters'
_journal_page_first 4125
_journal_page_last 4128
_journal_paper_doi 10.1021/ol061697h
_journal_volume 8
_journal_year 2006
_chemical_formula_moiety 'C18 H16 O4'
_chemical_formula_sum 'C18 H16 O4'
_chemical_formula_weight 296.31
_chemical_name_common 06167a
_chemical_name_systematic
; 
 ? 
;
_space_group_IT_number 14
_symmetry_cell_setting monoclinic
_symmetry_space_group_name_Hall '-P 2ybc'
_symmetry_space_group_name_H-M 'P 1 21/c 1'
_atom_sites_solution_hydrogens geom
_atom_sites_solution_primary direct
_atom_sites_solution_secondary difmap
_audit_creation_method SHELXL-97
_cell_angle_alpha 90.00
_cell_angle_beta 105.116(2)
_cell_angle_gamma 90.00
_cell_formula_units_Z 4
_cell_length_a 7.2601(8)
_cell_length_b 17.0441(19)
_cell_length_c 11.6153(13)
_cell_measurement_reflns_used 2502
_cell_measurement_temperature 173(2)
_cell_measurement_theta_max 24.95
_cell_measurement_theta_min 2.39
_cell_volume 1387.6(3)
_computing_cell_refinement 'Bruker SMART'
_computing_data_collection 'Bruker SMART'
_computing_data_reduction 'Bruker SAINT'
_computing_molecular_graphics 'Bruker SHELXTL'
_computing_publication_material 'Bruker SHELXTL'
_computing_structure_refinement 'Bruker SHELXTL'
_computing_structure_solution 'Bruker SHELXTL'
_diffrn_ambient_temperature 173(2)
_diffrn_measured_fraction_theta_full 0.998
_diffrn_measured_fraction_theta_max 0.998
_diffrn_measurement_device_type 'CCD area detector'
_diffrn_measurement_method 'phi and omega scans'
_diffrn_radiation_monochromator graphite
_diffrn_radiation_source 'sealed tube'
_diffrn_radiation_type MoK\a
_diffrn_radiation_wavelength 0.71073
_diffrn_reflns_av_R_equivalents 0.0387
_diffrn_reflns_av_sigmaI/netI 0.0311
_diffrn_reflns_limit_h_max 8
_diffrn_reflns_limit_h_min -8
_diffrn_reflns_limit_k_max 20
_diffrn_reflns_limit_k_min 0
_diffrn_reflns_limit_l_max 13
_diffrn_reflns_limit_l_min 0
_diffrn_reflns_number 11371
_diffrn_reflns_theta_full 25.05
_diffrn_reflns_theta_max 25.05
_diffrn_reflns_theta_min 2.17
_exptl_absorpt_coefficient_mu 0.100
_exptl_absorpt_correction_T_max 0.9881
_exptl_absorpt_correction_T_min 0.9706
_exptl_absorpt_correction_type multi-scan
_exptl_absorpt_process_details 'SADABS (G. Sheldrick, 2003)'
_exptl_crystal_colour Colorless
_exptl_crystal_density_diffrn 1.418
_exptl_crystal_density_method 'not measured'
_exptl_crystal_description Block
_exptl_crystal_F_000 624
_exptl_crystal_size_max 0.30
_exptl_crystal_size_mid 0.20
_exptl_crystal_size_min 0.12
_refine_diff_density_max 0.208
_refine_diff_density_min -0.214
_refine_diff_density_rms 0.045
_refine_ls_extinction_method none
_refine_ls_goodness_of_fit_ref 1.143
_refine_ls_hydrogen_treatment constr
_refine_ls_matrix_type full
_refine_ls_number_parameters 201
_refine_ls_number_reflns 2451
_refine_ls_number_restraints 0
_refine_ls_restrained_S_all 1.143
_refine_ls_R_factor_all 0.0689
_refine_ls_R_factor_gt 0.0530
_refine_ls_shift/su_max 0.000
_refine_ls_shift/su_mean 0.000
_refine_ls_structure_factor_coef Fsqd
_refine_ls_weighting_details 'calc w=1/[\s^2^(Fo^2^)+(0.0346P)^2^+0.9183P] where P=(Fo^2^+2Fc^2^)/3'
_refine_ls_weighting_scheme calc
_refine_ls_wR_factor_gt 0.1051
_refine_ls_wR_factor_ref 0.1103
_reflns_number_gt 2007
_reflns_number_total 2451
_reflns_threshold_expression >2sigma(I)
_cod_data_source_file ol061697hsi20060713_054743.cif
_cod_data_source_block 06167a
_cod_depositor_comments
;
The following automatic conversions were performed:

'_symmetry_cell_setting' value 'Monoclinic' changed to 'monoclinic'
according to /home/saulius/struct/CIF-dictionaries/cif_core.dic
dictionary named 'cif_core.dic' version 2.4.1 from
2010-06-29.

'_exptl_absorpt_correction_type' value 'Multi-scan'
changed to 'multi-scan' according to
/home/saulius/struct/CIF-dictionaries/cif_core.dic dictionary named
'cif_core.dic' version 2.4.1 from 2010-06-29.

Automatic conversion script
Id: cif_fix_values 1715 2011-07-08 13:25:40Z adriana 
;
_cod_original_sg_symbol_H-M 'P2(1)/c  '
_cod_database_code 1506180

loop_
_symmetry_equiv_pos_as_xyz
'x, y, z'
'-x, y+1/2, -z+1/2'
'-x, -y, -z'
'x, -y-1/2, z-1/2'

loop_
_atom_site_label
_atom_site_type_symbol
_atom_site_fract_x
_atom_site_fract_y
_atom_site_fract_z
_atom_site_U_iso_or_equiv
_atom_site_adp_type
_atom_site_occupancy
_atom_site_symmetry_multiplicity
_atom_site_calc_flag
_atom_site_refinement_flags
O1 O 0.2113(3) 0.62938(10) 0.55024(15) 0.0451(5) Uani 1 1 d .
O2 O 0.2899(2) 0.46366(9) 0.60540(13) 0.0349(4) Uani 1 1 d .
O3 O 0.5723(2) 0.37156(11) 0.09813(15) 0.0421(5) Uani 1 1 d .
O4 O 0.2778(2) 0.40856(8) 0.10369(13) 0.0273(4) Uani 1 1 d .
C1 C 0.3300(3) 0.40485(12) 0.23329(19) 0.0259(5) Uani 1 1 d .
H1A H 0.4634 0.4244 0.2655 0.031 Uiso 1 1 calc R
C2 C 0.3178(3) 0.31818(13) 0.2684(2) 0.0330(6) Uani 1 1 d .
H2A H 0.4171 0.2886 0.2424 0.040 Uiso 1 1 calc R
H2B H 0.1925 0.2974 0.2232 0.040 Uiso 1 1 calc R
C3 C 0.3412(4) 0.30096(14) 0.4019(2) 0.0394(6) Uani 1 1 d .
H3A H 0.2530 0.2583 0.4098 0.047 Uiso 1 1 calc R
H3B H 0.4731 0.2827 0.4382 0.047 Uiso 1 1 calc R
C4 C 0.3015(3) 0.37168(13) 0.4677(2) 0.0298(5) Uani 1 1 d .
C5 C 0.2403(3) 0.44342(12) 0.40939(19) 0.0239(5) Uani 1 1 d .
C6 C 0.2385(3) 0.49769(13) 0.49374(19) 0.0275(5) Uani 1 1 d .
C7 C 0.2118(3) 0.58054(13) 0.4730(2) 0.0293(5) Uani 1 1 d .
C8 C 0.1966(3) 0.60218(12) 0.34560(19) 0.0248(5) Uani 1 1 d .
C9 C 0.1975(3) 0.54648(12) 0.25499(18) 0.0220(5) Uani 1 1 d .
C10 C 0.1894(3) 0.45789(12) 0.27823(19) 0.0226(5) Uani 1 1 d .
C11 C 0.1883(3) 0.57509(13) 0.1417(2) 0.0290(5) Uani 1 1 d .
H11 H 0.1848 0.5390 0.0788 0.035 Uiso 1 1 calc R
C12 C 0.1839(3) 0.65520(13) 0.1177(2) 0.0329(6) Uani 1 1 d .
H12 H 0.1800 0.6730 0.0396 0.040 Uiso 1 1 calc R
C13 C 0.1853(3) 0.70878(13) 0.2069(2) 0.0345(6) Uani 1 1 d .
H13 H 0.1836 0.7635 0.1908 0.041 Uiso 1 1 calc R
C14 C 0.1891(3) 0.68236(13) 0.3191(2) 0.0329(6) Uani 1 1 d .
H14 H 0.1866 0.7193 0.3799 0.039 Uiso 1 1 calc R
C15 C 0.3276(3) 0.38691(14) 0.5851(2) 0.0350(6) Uani 1 1 d .
H15 H 0.3675 0.3489 0.6463 0.042 Uiso 1 1 calc R
C16 C -0.0192(3) 0.43156(13) 0.2239(2) 0.0277(5) Uani 1 1 d .
H16A H -0.1052 0.4639 0.2565 0.042 Uiso 1 1 calc R
H16B H -0.0333 0.3764 0.2438 0.042 Uiso 1 1 calc R
H16C H -0.0513 0.4377 0.1371 0.042 Uiso 1 1 calc R
C17 C 0.4144(3) 0.39275(12) 0.0474(2) 0.0273(5) Uani 1 1 d .
C18 C 0.3431(3) 0.40743(14) -0.0831(2) 0.0341(6) Uani 1 1 d .
H18A H 0.4250 0.3802 -0.1252 0.051 Uiso 1 1 calc R
H18B H 0.3453 0.4639 -0.0985 0.051 Uiso 1 1 calc R
H18C H 0.2121 0.3879 -0.1114 0.051 Uiso 1 1 calc R

loop_
_atom_site_aniso_label
_atom_site_aniso_U_11
_atom_site_aniso_U_22
_atom_site_aniso_U_33
_atom_site_aniso_U_23
_atom_site_aniso_U_13
_atom_site_aniso_U_12
O1 0.0734(13) 0.0354(10) 0.0312(10) -0.0097(8) 0.0218(9) 0.0035(9)
O2 0.0460(10) 0.0367(9) 0.0224(9) 0.0030(7) 0.0095(7) 0.0048(8)
O3 0.0293(9) 0.0625(12) 0.0338(10) -0.0070(9) 0.0072(8) 0.0069(8)
O4 0.0293(8) 0.0289(8) 0.0243(9) -0.0047(6) 0.0081(7) 0.0027(6)
C1 0.0292(12) 0.0253(11) 0.0225(12) -0.0023(9) 0.0057(10) 0.0011(9)
C2 0.0390(14) 0.0222(12) 0.0370(14) -0.0031(10) 0.0087(11) 0.0040(10)
C3 0.0555(16) 0.0236(12) 0.0369(15) 0.0038(11) 0.0082(12) 0.0033(11)
C4 0.0303(12) 0.0281(12) 0.0299(13) 0.0047(10) 0.0060(10) -0.0001(10)
C5 0.0232(11) 0.0238(11) 0.0250(12) 0.0006(9) 0.0072(9) -0.0016(9)
C6 0.0307(12) 0.0319(12) 0.0212(12) 0.0009(10) 0.0092(9) 0.0003(10)
C7 0.0335(13) 0.0289(12) 0.0274(13) -0.0061(10) 0.0112(10) 0.0004(10)
C8 0.0260(11) 0.0217(11) 0.0281(12) -0.0011(9) 0.0096(9) 0.0019(9)
C9 0.0205(10) 0.0228(11) 0.0235(12) 0.0001(9) 0.0071(9) 0.0015(9)
C10 0.0266(11) 0.0194(11) 0.0222(11) -0.0013(9) 0.0069(9) -0.0004(9)
C11 0.0341(13) 0.0287(12) 0.0268(13) -0.0006(10) 0.0126(10) 0.0030(10)
C12 0.0388(14) 0.0295(13) 0.0357(14) 0.0111(11) 0.0192(11) 0.0042(10)
C13 0.0386(14) 0.0197(11) 0.0496(16) 0.0057(11) 0.0194(12) 0.0045(10)
C14 0.0396(14) 0.0232(12) 0.0377(14) -0.0030(10) 0.0134(11) 0.0036(10)
C15 0.0444(14) 0.0320(14) 0.0291(14) 0.0102(11) 0.0104(11) 0.0051(11)
C16 0.0276(12) 0.0268(12) 0.0289(13) -0.0008(10) 0.0078(10) -0.0021(9)
C17 0.0289(13) 0.0220(11) 0.0330(13) -0.0082(10) 0.0118(10) -0.0033(9)
C18 0.0364(13) 0.0337(13) 0.0352(14) 0.0018(11) 0.0147(11) 0.0021(10)

loop_
_atom_type_symbol
_atom_type_description
_atom_type_scat_dispersion_real
_atom_type_scat_dispersion_imag
_atom_type_scat_source
C C 0.0033 0.0016 'International Tables Vol C Tables 4.2.6.8 and 6.1.1.4'
H H 0.0000 0.0000 'International Tables Vol C Tables 4.2.6.8 and 6.1.1.4'
O O 0.0106 0.0060 'International Tables Vol C Tables 4.2.6.8 and 6.1.1.4'

loop_
_geom_angle_atom_site_label_1
_geom_angle_atom_site_label_2
_geom_angle_atom_site_label_3
_geom_angle
C15 O2 C6 104.87(17)
C17 O4 C1 117.80(17)
O4 C1 C2 107.35(17)
O4 C1 C10 107.82(16)
C2 C1 C10 112.38(18)
O4 C1 H1A 109.7
C2 C1 H1A 109.7
C10 C1 H1A 109.7
C1 C2 C3 116.71(19)
C1 C2 H2A 108.1
C3 C2 H2A 108.1
C1 C2 H2B 108.1
C3 C2 H2B 108.1
H2A C2 H2B 107.3
C4 C3 C2 112.03(19)
C4 C3 H3A 109.2
C2 C3 H3A 109.2
C4 C3 H3B 109.2
C2 C3 H3B 109.2
H3A C3 H3B 107.9
C15 C4 C5 105.2(2)
C15 C4 C3 132.5(2)
C5 C4 C3 122.1(2)
C6 C5 C4 107.8(2)
C6 C5 C10 125.54(19)
C4 C5 C10 126.61(19)
C5 C6 O2 110.03(19)
C5 C6 C7 125.3(2)
O2 C6 C7 124.18(19)
O1 C7 C6 124.9(2)
O1 C7 C8 122.8(2)
C6 C7 C8 112.24(18)
C14 C8 C9 119.9(2)
C14 C8 C7 116.47(19)
C9 C8 C7 123.62(19)
C11 C9 C8 117.36(19)
C11 C9 C10 121.11(18)
C8 C9 C10 121.27(18)
C5 C10 C9 109.33(17)
C5 C10 C16 108.88(17)
C9 C10 C16 106.93(17)
C5 C10 C1 103.77(17)
C9 C10 C1 117.02(17)
C16 C10 C1 110.70(17)
C9 C11 C12 121.8(2)
C9 C11 H11 119.1
C12 C11 H11 119.1
C13 C12 C11 120.2(2)
C13 C12 H12 119.9
C11 C12 H12 119.9
C14 C13 C12 119.4(2)
C14 C13 H13 120.3
C12 C13 H13 120.3
C13 C14 C8 121.3(2)
C13 C14 H14 119.3
C8 C14 H14 119.3
C4 C15 O2 112.1(2)
C4 C15 H15 124.0
O2 C15 H15 124.0
C10 C16 H16A 109.5
C10 C16 H16B 109.5
H16A C16 H16B 109.5
C10 C16 H16C 109.5
H16A C16 H16C 109.5
H16B C16 H16C 109.5
O3 C17 O4 123.5(2)
O3 C17 C18 125.7(2)
O4 C17 C18 110.81(19)
C17 C18 H18A 109.5
C17 C18 H18B 109.5
H18A C18 H18B 109.5
C17 C18 H18C 109.5
H18A C18 H18C 109.5
H18B C18 H18C 109.5

loop_
_geom_bond_atom_site_label_1
_geom_bond_atom_site_label_2
_geom_bond_distance
O1 C7 1.224(3)
O2 C15 1.370(3)
O2 C6 1.380(3)
O3 C17 1.200(3)
O4 C17 1.349(3)
O4 C1 1.455(3)
C1 C2 1.541(3)
C1 C10 1.552(3)
C1 H1A 1.0000
C2 C3 1.543(3)
C2 H2A 0.9900
C2 H2B 0.9900
C3 C4 1.495(3)
C3 H3A 0.9900
C3 H3B 0.9900
C4 C15 1.351(3)
C4 C5 1.412(3)
C5 C6 1.350(3)
C5 C10 1.492(3)
C6 C7 1.437(3)
C7 C8 1.501(3)
C8 C14 1.399(3)
C8 C9 1.419(3)
C9 C11 1.388(3)
C9 C10 1.538(3)
C10 C16 1.548(3)
C11 C12 1.392(3)
C11 H11 0.9500
C12 C13 1.379(3)
C12 H12 0.9500
C13 C14 1.372(3)
C13 H13 0.9500
C14 H14 0.9500
C15 H15 0.9500
C16 H16A 0.9800
C16 H16B 0.9800
C16 H16C 0.9800
C17 C18 1.490(3)
C18 H18A 0.9800
C18 H18B 0.9800
C18 H18C 0.9800

loop_
_geom_torsion_atom_site_label_1
_geom_torsion_atom_site_label_2
_geom_torsion_atom_site_label_3
_geom_torsion_atom_site_label_4
_geom_torsion
C17 O4 C1 C2 -83.1(2)
C17 O4 C1 C10 155.64(17)
O4 C1 C2 C3 -172.15(19)
C10 C1 C2 C3 -53.8(3)
C1 C2 C3 C4 20.9(3)
C2 C3 C4 C15 -170.0(2)
C2 C3 C4 C5 3.1(3)
C15 C4 C5 C6 1.8(3)
C3 C4 C5 C6 -172.9(2)
C15 C4 C5 C10 -179.2(2)
C3 C4 C5 C10 6.1(4)
C4 C5 C6 O2 -2.1(2)
C10 C5 C6 O2 178.86(19)
C4 C5 C6 C7 170.3(2)
C10 C5 C6 C7 -8.7(4)
C15 O2 C6 C5 1.5(2)
C15 O2 C6 C7 -171.0(2)
C5 C6 C7 O1 -179.7(2)
O2 C6 C7 O1 -8.3(4)
C5 C6 C7 C8 -3.3(3)
O2 C6 C7 C8 168.10(19)
O1 C7 C8 C14 2.5(3)
C6 C7 C8 C14 -174.0(2)
O1 C7 C8 C9 179.8(2)
C6 C7 C8 C9 3.4(3)
C14 C8 C9 C11 -0.8(3)
C7 C8 C9 C11 -178.1(2)
C14 C8 C9 C10 -175.0(2)
C7 C8 C9 C10 7.7(3)
C6 C5 C10 C9 18.1(3)
C4 C5 C10 C9 -160.8(2)
C6 C5 C10 C16 -98.4(2)
C4 C5 C10 C16 82.7(3)
C6 C5 C10 C1 143.7(2)
C4 C5 C10 C1 -35.2(3)
C11 C9 C10 C5 168.98(19)
C8 C9 C10 C5 -17.0(3)
C11 C9 C10 C16 -73.3(2)
C8 C9 C10 C16 100.7(2)
C11 C9 C10 C1 51.5(3)
C8 C9 C10 C1 -134.5(2)
O4 C1 C10 C5 174.00(16)
C2 C1 C10 C5 55.9(2)
O4 C1 C10 C9 -65.5(2)
C2 C1 C10 C9 176.40(18)
O4 C1 C10 C16 57.3(2)
C2 C1 C10 C16 -60.8(2)
C8 C9 C11 C12 1.9(3)
C10 C9 C11 C12 176.1(2)
C9 C11 C12 C13 -1.2(4)
C11 C12 C13 C14 -0.6(4)
C12 C13 C14 C8 1.7(4)
C9 C8 C14 C13 -1.0(3)
C7 C8 C14 C13 176.5(2)
C5 C4 C15 O2 -0.9(3)
C3 C4 C15 O2 173.1(2)
C6 O2 C15 C4 -0.4(3)
C1 O4 C17 O3 4.4(3)
C1 O4 C17 C18 -173.95(17)
